data_7244315
loop_
_publ_author_name
'Buchanan, Jenna'
'Dais, Tyson N.'
'Plieger, Paul'

_publ_section_title
;
 Computational Studies of the Magneto-structural Correlations in a
 Manganese Dimer with Jahn-Teller Distortions
;
_journal_name_full 'Physical Chemistry Chemical Physics'
_journal_paper_doi 10.1039/D1CP05514C
_journal_year 2022
_chemical_formula_moiety 'C68 H91.2 Mn2 N5.2 O10, 3(Cl O4), 1[ClO4-], 3[C2H3N], 4[H2O]'
_chemical_formula_sum 'C74 H108.2 Cl4 Mn2 N8.2 O30'
_chemical_formula_weight 1844.36
_space_group_crystal_system triclinic
_space_group_IT_number 2
_space_group_name_Hall '-P 1'
_space_group_name_H-M_alt 'P -1'
_atom_sites_solution_hydrogens geom
_atom_sites_solution_primary dual
_atom_sites_solution_secondary difmap
_audit_creation_date 2021-10-01
_audit_creation_method
;
Olex2 1.5
(compiled 2021.08.20 svn.r13c46975 for OlexSys, GUI svn.r6392)
;
_audit_update_record
;
2021-11-29 deposited with the CCDC.	2022-01-28 downloaded from the CCDC.
;
_cell_angle_alpha 92.892(7)
_cell_angle_beta 93.983(7)
_cell_angle_gamma 98.707(7)
_cell_formula_units_Z 2
_cell_length_a 9.5605(2)
_cell_length_b 15.8753(3)
_cell_length_c 31.531(2)
_cell_measurement_reflns_used 47515
_cell_measurement_temperature 153
_cell_measurement_theta_max 72.1
_cell_measurement_theta_min 6.6
_cell_volume 4710.0(3)
_computing_molecular_graphics 'Olex2 1.5 (Dolomanov et al., 2009)'
_computing_publication_material 'Olex2 1.5 (Dolomanov et al., 2009)'
_computing_structure_refinement 'SHELXL 2018/3 (Sheldrick, 2015)'
_computing_structure_solution 'SHELXT 2018/2 (Sheldrick, 2018)'
_diffrn_ambient_temperature 153
_diffrn_detector 'Curved Image Plate'
_diffrn_detector_type 'Rigaku IP'
_diffrn_measured_fraction_theta_full 0.958
_diffrn_measured_fraction_theta_max 0.958
_diffrn_measurement_device 'four-circle diffractometer'
_diffrn_measurement_device_type 'Rigaku R-AXIS SPIDER IP'
_diffrn_measurement_method '\w scans'
_diffrn_radiation_monochromator graphite
_diffrn_radiation_probe x-ray
_diffrn_radiation_type CuK\a
_diffrn_radiation_wavelength 1.54178
_diffrn_reflns_av_R_equivalents 0.1032
_diffrn_reflns_av_unetI/netI 0.1340
_diffrn_reflns_Laue_measured_fraction_full 0.958
_diffrn_reflns_Laue_measured_fraction_max 0.958
_diffrn_reflns_limit_h_max 8
_diffrn_reflns_limit_h_min -10
_diffrn_reflns_limit_k_max 18
_diffrn_reflns_limit_k_min -18
_diffrn_reflns_limit_l_max 37
_diffrn_reflns_limit_l_min -37
_diffrn_reflns_number 81849
_diffrn_reflns_point_group_measured_fraction_full 0.958
_diffrn_reflns_point_group_measured_fraction_max 0.958
_diffrn_reflns_theta_full 65.074
_diffrn_reflns_theta_max 65.074
_diffrn_reflns_theta_min 6.563
_diffrn_source 'rotating anode'
_diffrn_source_current 40.0
_diffrn_source_power 2.0
_diffrn_source_target Cu
_diffrn_source_voltage 50.0
_diffrn_standards_number 0
_exptl_absorpt_coefficient_mu 3.882
_exptl_absorpt_correction_T_max 1.000
_exptl_absorpt_correction_T_min 0.663
_exptl_absorpt_correction_type multi-scan
_exptl_absorpt_process_details EMPIRICAL
_exptl_crystal_colour Black
_exptl_crystal_colour_primary black
_exptl_crystal_density_diffrn 1.300
_exptl_crystal_density_method 'not measured'
_exptl_crystal_description Rod
_exptl_crystal_F_000 1935
_exptl_crystal_recrystallization_method 'Vapour deposition'
_exptl_crystal_size_max 0.45
_exptl_crystal_size_mid 0.05
_exptl_crystal_size_min 0.04
_refine_diff_density_max 1.153
_refine_diff_density_min -0.833
_refine_diff_density_rms 0.096
_refine_ls_extinction_coef 0.0006(2)
_refine_ls_extinction_expression Fc^*^=kFc[1+0.001xFc^2^\l^3^/sin(2\q)]^-1/4^
_refine_ls_extinction_method 'SHELXL-2018/3 (Sheldrick 2018)'
_refine_ls_goodness_of_fit_ref 1.099
_refine_ls_hydrogen_treatment constr
_refine_ls_matrix_type full
_refine_ls_number_parameters 911
_refine_ls_number_reflns 15384
_refine_ls_number_restraints 382
_refine_ls_restrained_S_all 1.138
_refine_ls_R_factor_all 0.1959
_refine_ls_R_factor_gt 0.1206
_refine_ls_shift/su_max 0.001
_refine_ls_shift/su_mean 0.000
_refine_ls_structure_factor_coef Fsqd
_refine_ls_weighting_details 'w=1/[\s^2^(Fo^2^)+(0.2000P)^2^] where P=(Fo^2^+2Fc^2^)/3'
_refine_ls_weighting_scheme calc
_refine_ls_wR_factor_gt 0.3141
_refine_ls_wR_factor_ref 0.3860
_reflns_Friedel_coverage 0.000
_reflns_number_gt 6823
_reflns_number_total 15384
_reflns_threshold_expression 'I > 2\s(I)'
_cod_data_source_file d1cp05514c2.cif
_cod_data_source_block jkb
_cod_depositor_comments
;
The following automatic conversions were performed:

data item '_exptl_crystal_colour_primary' value 'Black' was changed
to 'black' in accordance with the
/home/data/users/saulius/crontab/automatic-downloads/rss-feeds/RSC/lib/dictionaries/cif_core.dic
dictionary named 'cif_core.dic' version 2.4.2 last updated on
2011-04-26.

Automatic conversion script
Id: cif_fix_values 7556 2019-12-06 15:28:31Z antanas 
;
_cod_original_cell_volume 4710.0(4)
_cod_original_sg_symbol_H-M P-1
_cod_original_formula_sum 'C74 H108.20 Cl4 Mn2 N8.20 O30'
_cod_database_code 7244315
_shelx_shelxl_version_number 2018/3
_shelx_space_group_comment
;
The symmetry employed for this shelxl refinement is uniquely defined
by the following loop, which should always be used as a source of
symmetry information in preference to the above space-group names.
They are only intended as comments.
;
_shelx_estimated_absorpt_t_max 0.860
_shelx_estimated_absorpt_t_min 0.274
_olex2_refinement_description
;
1. Fixed Uiso
 At 1.2 times of:
  All C(H) groups, H00C of O00C, H00A of O00A, All C(H,H) groups, All N(H)
  groups
 At 1.5 times of:
  All C(H,H,H) groups, H02Z of O02H, H02 of O02M
2. Restrained distances
 C01L-O1
 1.23 with sigma of 0.02
 C02C-O00K
 1.23 with sigma of 0.02
 C2-C4 \\sim C2-C6
 with sigma of 0.04
 C3-C17 \\sim C3-C18 \\sim C3-C19
 with sigma of 0.04
 C7-C9 \\sim C7-C11
 with sigma of 0.04
 C13-C14 \\sim C13-C15 \\sim C13-C16 \\sim C13-C12
 with sigma of 0.02
 C14-C15 \\sim C14-C16 \\sim C15-C16
 with sigma of 0.04
 C12-C14 \\sim C12-C15 \\sim C12-C16
 with sigma of 0.04
 C5-C17 \\sim C5-C18 \\sim C5-C19 \\sim C5-C3
 with sigma of 0.02
 C17-C18 \\sim C17-C19 \\sim C18-C19
 with sigma of 0.04
3. Uiso/Uaniso restraints and constraints
C2 \\sim C4 \\sim C6: within 2A with sigma of 0.04 and sigma for terminal atoms
of 0.08 within 2A
C12 \\sim C13 \\sim C14 \\sim C15 \\sim C16: within 2A with sigma of 0.04 and
sigma for terminal atoms of 0.08 within 2A
C7 \\sim C9 \\sim C11: within 2A with sigma of 0.04 and sigma for terminal
atoms of 0.08 within 2A
C3 \\sim C5 \\sim C17 \\sim C18 \\sim C19: within 2A with sigma of 0.04 and
sigma for terminal atoms of 0.08 within 2A
Uanis(Cl04) \\sim Ueq, Uanis(O02A) \\sim Ueq, Uanis(O02N) \\sim Ueq,
Uanis(O02S) \\sim Ueq, Uanis(O02V) \\sim Ueq, Uanis(Cl03) \\sim Ueq,
Uanis(O011) \\sim Ueq, Uanis(O02G) \\sim Ueq, Uanis(O02T) \\sim Ueq, Uanis(O2)
\\sim Ueq, Uanis(Cl05) \\sim Ueq, Uanis(O00I) \\sim Ueq, Uanis(O013) \\sim Ueq,
Uanis(O019) \\sim Ueq, Uanis(O01E) \\sim Ueq: with sigma of 0.005 and sigma for
terminal atoms of 0.01
Uanis(C4) \\sim Ueq, Uanis(C15) \\sim Ueq, Uanis(C2) \\sim Ueq, Uanis(C12)
\\sim Ueq, Uanis(C6) \\sim Ueq, Uanis(C14) \\sim Ueq, Uanis(C13) \\sim Ueq,
Uanis(C16) \\sim Ueq, Uanis(C02Q) \\sim Ueq, Uanis(C02P) \\sim Ueq, Uanis(C02D)
\\sim Ueq, Uanis(C01L) \\sim Ueq, Uanis(C023) \\sim Ueq, Uanis(C17) \\sim Ueq,
Uanis(C02B) \\sim Ueq, Uanis(C19) \\sim Ueq, Uanis(C11) \\sim Ueq, Uanis(C9)
\\sim Ueq, Uanis(C3) \\sim Ueq, Uanis(C7) \\sim Ueq, Uanis(C18) \\sim Ueq,
Uanis(C5) \\sim Ueq: with sigma of 0.01 and sigma for terminal atoms of 0.02
Uanis(N00J) \\sim Ueq, Uanis(N00F) \\sim Ueq: with sigma of 0.01 and sigma for
terminal atoms of 0.02
Uanis(O1) \\sim Ueq, Uanis(O00K) \\sim Ueq: with sigma of 0.01 and sigma for
terminal atoms of 0.02
4. Rigid body (RIGU) restrains
 C2, C4, C6
 with sigma for 1-2 distances of 0.004 and sigma for 1-3 distances of 0.004
 C12, C13, C14, C15, C16
 with sigma for 1-2 distances of 0.004 and sigma for 1-3 distances of 0.004
 C7, C9, C11
 with sigma for 1-2 distances of 0.004 and sigma for 1-3 distances of 0.004
 C3, C5, C17, C18, C19
 with sigma for 1-2 distances of 0.004 and sigma for 1-3 distances of 0.004
5. Others
 Fixed Sof: N00F(0.6) N00J(0.6) H01L(0.6) H01I(0.4) H02W(0.4) H02V(0.6)
 O02H(0.6) H02Z(0.6) O02M(0.6) H02(0.6) O1(0.4) O00K(0.4) C2(0.66667)
 H2A(0.66667) H2B(0.66667) H2C(0.66667) C4(0.66667) H4A(0.66667) H4B(0.66667)
 H4C(0.66667) C6(0.66667) H6A(0.66667) H6B(0.66667) H6C(0.66667) C7(0.66667)
 H7A(0.66667) H7B(0.66667) H7C(0.66667) C9(0.66667) H9A(0.66667) H9B(0.66667)
 H9C(0.66667) C11(0.66667) H11A(0.66667) H11B(0.66667) H11C(0.66667)
 C12(0.33333) H12A(0.33333) H12B(0.33333) H12C(0.33333) C14(0.33333)
 H14A(0.33333) H14B(0.33333) H14C(0.33333) C15(0.33333) H15A(0.33333)
 H15B(0.33333) H15C(0.33333) C3(0.33333) H3A(0.33333) H3B(0.33333) H3C(0.33333)
 C18(0.33333) H18A(0.33333) H18B(0.33333) H18C(0.33333) C19(0.33333)
 H19A(0.33333) H19B(0.33333) H19C(0.33333)
 Fixed U11: O1(0.104352) O00K(0.059302)
 Fixed U12: O1(-0.006488) O00K(0.01722)
 Fixed U13: O1(0.018743) O00K(0.002597)
 Fixed U22: O1(0.117342) O00K(0.055341)
 Fixed U23: O1(-0.015014) O00K(0.008883)
 Fixed U33: O1(0.10456) O00K(0.05878)
 Fixed X: O1(0.57102) O00K(0.291301)
 Fixed Y: O1(0.442729) O00K(0.51501)
 Fixed Z: O1(0.663161) O00K(0.64721)
6.a Free rotating group:
 C2(C4,C6), C7(C9,C11)
6.b Ternary CH refined with riding coordinates:
 N00E(H00E), N00G(H00G), N00H(H00H), N00O(H00O)
6.c Secondary CH2 refined with riding coordinates:
 C00U(H00B,H00D), C015(H01B,H01C), C01P(H01P,H01Q), C01S(H01S,H01T), C01T(H01U,
 H01V), C01V(H01W,H01X), C01X(H01Z,HB), C02D(H02X,H02Y)
6.d Aromatic/amide H refined with riding coordinates:
 O00A(H00A), O00C(H00C), C00Q(H00Q), C00K(H00K), C01A(H01A), C017(H017),
 C00Z(H00Z), C010(H010), C00V(H00V), C01O(H01O), C018(H018), C00X(H00X),
 C01D(H01D), C01H(H01H), C01J(H01J), C01R(H01R), C02B(H02B), C023(H023),
 C01L(H01L), C01L(H01I), C02P(H02P), C02Q(H02Q), C02C(H02W), C02C(H02V)
6.e Fitted hexagon refined as free rotating group:
 C00P(C00M,C00R,C00Q,C00Y,C00K), C00S(C01A,C017,C01I,C00Z,C010), C00W(C00N,
 C01O,C012,C018,C00T), C016(C01D,C01H,C01G,C01J,C01R), C01C(C01U,C02B,C17,C023,
 C01Q), C024(C01K,C026,C02P,C16,C02Q)
6.f Idealised Me refined as rotating group:
 C01F(H01E,H01F,H01G), C01N(H01K,H01M,H01N), C01W(H01Y,H,HA), C01Z(H01,HC,HD),
 C020(H02A,H02C,H02D), C021(H02E,H02F,H02G), C022(H02H,H02I,H02J), C025(H02K,
 H02L,H02M), C027(H02N,H02O,H02R), C028(H02S,H02T,H02U), C2(H2A,H2B,H2C),
 C4(H4A,H4B,H4C), C6(H6A,H6B,H6C), C7(H7A,H7B,H7C), C9(H9A,H9B,H9C), C11(H11A,
 H11B,H11C), C12(H12A,H12B,H12C), C14(H14A,H14B,H14C), C15(H15A,H15B,H15C),
 C3(H3A,H3B,H3C), C18(H18A,H18B,H18C), C19(H19A,H19B,H19C)
6.g Idealised tetrahedral OH refined as rotating group:
 O02H(H02Z), O02M(H02)
;
_smtbx_masks_special_details
;
A solvent mask was calculated and 302 electrons were 
found in a volume of 1438\%A^3^ in 2 voids per unit cell. 
This is consistent with the presence of 
1[ClO4-], 3[C2H3N], 4[H2O] per Asymmetric Unit 
which account for 310 electrons 
per unit cell.
;
_smtbx_masks_void_probe_radius 1.2
_smtbx_masks_void_truncation_radius 1.2
_olex2_submission_special_instructions 'No special instructions were received'

loop_
_space_group_symop_operation_xyz
'x, y, z'
'-x, -y, -z'

loop_
_atom_site_label
_atom_site_type_symbol
_atom_site_fract_x
_atom_site_fract_y
_atom_site_fract_z
_atom_site_U_iso_or_equiv
_atom_site_adp_type
_atom_site_occupancy
_atom_site_site_symmetry_order
_atom_site_calc_flag
_atom_site_refinement_flags_posn
_atom_site_refinement_flags_adp
_atom_site_refinement_flags_occupancy
_atom_site_disorder_assembly
_atom_site_disorder_group
Mn01 Mn 0.50504(14) 0.62471(7) 0.78012(3) 0.0553(4) Uani 1 1 d . . . . .
Mn02 Mn 0.45600(15) 0.52352(8) 0.69232(4) 0.0618(4) Uani 1 1 d . . . . .
Cl03 Cl 0.9520(3) 1.06754(15) 0.78599(8) 0.0830(7) Uani 1 1 d . U . . .
Cl04 Cl 0.1516(3) 0.38223(17) 0.95712(8) 0.0914(8) Uani 1 1 d . U . . .
Cl05 Cl 0.0012(3) 0.61434(16) 0.77208(8) 0.0882(8) Uani 1 1 d . U . . .
O006 O 0.6484(5) 0.6330(3) 0.82698(13) 0.0537(13) Uani 1 1 d . . . . .
O007 O 0.4021(5) 0.7056(3) 0.80771(14) 0.0542(13) Uani 1 1 d . . . . .
O008 O 0.5525(6) 0.6162(3) 0.66502(14) 0.0606(14) Uani 1 1 d . . . . .
O009 O 0.3698(5) 0.5305(3) 0.81774(15) 0.0566(14) Uani 1 1 d . . . . .
O00A O 0.5928(6) 0.5481(3) 0.74703(13) 0.0560(13) Uani 1 1 d . . . . .
H00A H 0.678275 0.526233 0.753784 0.067 Uiso 1 1 calc R U . . .
O00B O 0.3570(6) 0.4267(3) 0.71623(14) 0.0631(15) Uani 1 1 d . . . . .
O00C O 0.3691(6) 0.6064(3) 0.73203(14) 0.0614(14) Uani 1 1 d . . . . .
H00C H 0.283571 0.629385 0.727445 0.074 Uiso 1 1 calc R U . . .
O00D O 0.6507(6) 0.7406(3) 0.75954(14) 0.0575(14) Uani 1 1 d . . . . .
N00E N 0.8244(7) 0.5658(4) 0.89245(18) 0.0586(17) Uani 1 1 d . . . . .
H00E H 0.813622 0.569892 0.860878 0.070 Uiso 1 1 calc R U . . .
N00F N 0.5846(12) 0.4410(6) 0.6621(3) 0.051(3) Uani 0.6 1 d . U P A 1
N00G N 0.2537(7) 0.8588(4) 0.80942(19) 0.0622(18) Uani 1 1 d . . . . .
H00G H 0.238167 0.800653 0.794520 0.075 Uiso 1 1 calc R U . . .
N00H N 0.2047(7) 0.3578(4) 0.78402(19) 0.0659(19) Uani 1 1 d . . . . .
H00H H 0.269438 0.410803 0.778035 0.079 Uiso 1 1 calc R U . . .
O00I O -0.1140(8) 0.6118(5) 0.7396(2) 0.104(2) Uani 1 1 d . U . . .
N00J N 0.2679(17) 0.5206(9) 0.6457(4) 0.101(4) Uani 0.6 1 d . U P A 1
C00L C 0.3110(9) 0.7429(5) 0.9831(2) 0.055(2) Uani 1 1 d . . . . .
N00O N 0.7491(8) 0.7724(4) 0.6702(2) 0.075(2) Uani 1 1 d . . . . .
H00O H 0.685682 0.736348 0.688422 0.090 Uiso 1 1 calc R U . . .
C00P C 0.3581(6) 0.6384(2) 0.87322(13) 0.053(2) Uani 1 1 d G . . . .
C00M C 0.3766(6) 0.7098(3) 0.84920(10) 0.0506(19) Uani 1 1 d G . . . .
C00R C 0.3717(6) 0.7902(2) 0.86807(13) 0.061(2) Uani 1 1 d G . . . .
C00Q C 0.3482(6) 0.7993(2) 0.91095(13) 0.0480(18) Uani 1 1 d G . . . .
H00Q H 0.344763 0.854266 0.923845 0.058 Uiso 1 1 calc R U . . .
C00Y C 0.3296(6) 0.7280(3) 0.93497(10) 0.064(2) Uani 1 1 d G . . . .
C00K C 0.3346(6) 0.6475(2) 0.91611(12) 0.057(2) Uani 1 1 d G . . . .
H00K H 0.321913 0.598767 0.932522 0.068 Uiso 1 1 calc R U . . .
C00S C 0.6608(5) 0.4272(3) 0.87573(15) 0.064(2) Uani 1 1 d G . . . .
C01A C 0.6638(5) 0.4149(3) 0.83187(15) 0.065(2) Uani 1 1 d G . . . .
H01A H 0.746544 0.436601 0.818428 0.078 Uiso 1 1 calc R U . . .
C017 C 0.5458(6) 0.3709(3) 0.80766(11) 0.065(2) Uani 1 1 d G . . . .
H017 H 0.547859 0.362482 0.777674 0.078 Uiso 1 1 calc R U . . .
C01I C 0.4248(5) 0.3391(3) 0.82732(14) 0.057(2) Uani 1 1 d G . . . .
C00Z C 0.4217(5) 0.3514(3) 0.87119(15) 0.062(2) Uani 1 1 d G . . . .
H00Z H 0.339019 0.329672 0.884622 0.074 Uiso 1 1 calc R U . . .
C010 C 0.5398(6) 0.3954(3) 0.89539(10) 0.056(2) Uani 1 1 d G . . . .
H010 H 0.537702 0.403791 0.925377 0.067 Uiso 1 1 calc R U . . .
C00U C 0.3850(9) 0.8651(4) 0.8408(2) 0.059(2) Uani 1 1 d . . . . .
H00B H 0.470956 0.866458 0.824887 0.071 Uiso 1 1 calc R U . . .
H00D H 0.395097 0.918641 0.859019 0.071 Uiso 1 1 calc R U . . .
C00V C 0.3487(9) 0.5524(5) 0.8549(2) 0.060(2) Uani 1 1 d . . . . .
H00V H 0.323607 0.507716 0.873144 0.072 Uiso 1 1 calc R U . . .
C00W C 0.7012(6) 0.7064(2) 0.85050(13) 0.055(2) Uani 1 1 d G . . . .
C00N C 0.7161(6) 0.7858(3) 0.83319(11) 0.059(2) Uani 1 1 d G . . . .
C01O C 0.7555(6) 0.8596(2) 0.85956(15) 0.057(2) Uani 1 1 d G . . . .
H01O H 0.765657 0.913862 0.847733 0.068 Uiso 1 1 calc R U . . .
C012 C 0.7800(6) 0.8541(3) 0.90323(14) 0.063(2) Uani 1 1 d G . . . .
C018 C 0.7651(6) 0.7747(3) 0.92053(10) 0.060(2) Uani 1 1 d G . . . .
H018 H 0.781836 0.770905 0.950376 0.073 Uiso 1 1 calc R U . . .
C00T C 0.7257(6) 0.7008(2) 0.89417(14) 0.058(2) Uani 1 1 d G . . . .
C00X C 0.6989(9) 0.7958(5) 0.7875(2) 0.056(2) Uani 1 1 d . . . . .
H00X H 0.728454 0.851365 0.778410 0.067 Uiso 1 1 calc R U . . .
O011 O 0.8272(9) 1.0410(5) 0.8063(2) 0.125(3) Uani 1 1 d . U . . .
O013 O -0.0497(8) 0.5836(5) 0.8109(2) 0.126(3) Uani 1 1 d . U . . .
C014 C 0.8080(9) 0.9393(5) 0.9324(2) 0.063(2) Uani 1 1 d . . . . .
C015 C 0.7165(9) 0.6144(5) 0.9121(2) 0.058(2) Uani 1 1 d . . . . .
H01B H 0.619598 0.582219 0.905689 0.070 Uiso 1 1 calc R U . . .
H01C H 0.736287 0.620977 0.943451 0.070 Uiso 1 1 calc R U . . .
C016 C 0.5707(6) 0.8658(4) 0.68650(16) 0.063(2) Uani 1 1 d G . . . .
C01D C 0.6042(5) 0.9379(3) 0.71438(18) 0.080(3) Uani 1 1 d G . . . .
H01D H 0.691624 0.974865 0.713221 0.096 Uiso 1 1 calc R U . . .
C01H C 0.5099(7) 0.9558(3) 0.74396(15) 0.069(2) Uani 1 1 d G . . . .
H01H H 0.532788 1.004996 0.763018 0.083 Uiso 1 1 calc R U . . .
C01G C 0.3820(6) 0.9016(3) 0.74566(15) 0.068(2) Uani 1 1 d G . . . .
C01J C 0.3485(5) 0.8296(3) 0.71778(17) 0.069(2) Uani 1 1 d G . . . .
H01J H 0.261061 0.792558 0.718945 0.083 Uiso 1 1 calc R U . . .
C01R C 0.4428(7) 0.8117(3) 0.68820(15) 0.072(3) Uani 1 1 d G . . . .
H01R H 0.419896 0.762426 0.669147 0.087 Uiso 1 1 calc R U . . .
O019 O 0.0953(8) 0.5546(5) 0.7580(2) 0.113(2) Uani 1 1 d . U . . .
C01C C 0.3241(7) 0.3458(3) 0.69629(16) 0.066(2) Uani 1 1 d G . . . .
C01U C 0.2054(6) 0.2939(4) 0.70869(15) 0.079(3) Uani 1 1 d G . . . .
C02B C 0.1669(6) 0.2114(4) 0.69032(18) 0.080(3) Uani 1 1 d G U . . .
H02B H 0.085720 0.175910 0.698798 0.096 Uiso 1 1 calc R U . . .
C17 C 0.2471(7) 0.1809(3) 0.65956(17) 0.077(2) Uani 1 1 d DG U . . .
C023 C 0.3658(6) 0.2328(4) 0.64716(15) 0.077(3) Uani 1 1 d G U . . .
H023 H 0.420630 0.211989 0.626129 0.092 Uiso 1 1 calc R U . . .
C01Q C 0.4043(6) 0.3153(3) 0.66552(17) 0.068(2) Uani 1 1 d G . . . .
O01E O 0.0753(8) 0.6994(5) 0.7757(3) 0.130(3) Uani 1 1 d . U . . .
C01F C 0.9741(9) 0.6030(6) 0.9077(3) 0.075(3) Uani 1 1 d . . . . .
H01E H 0.994828 0.661754 0.899026 0.113 Uiso 1 1 calc R U . . .
H01F H 1.039602 0.568701 0.895121 0.113 Uiso 1 1 calc R U . . .
H01G H 0.985862 0.602886 0.938783 0.113 Uiso 1 1 calc R U . . .
C01L C 0.5381(10) 0.3628(5) 0.6540(2) 0.069(2) Uani 1 1 d D U . . .
H01L H 0.596810 0.331037 0.638674 0.083 Uiso 0.6 1 calc R U P A 1
H01I H 0.601752 0.333459 0.639423 0.083 Uiso 0.4 1 calc R U P A 2
C01N C 0.8309(10) 0.9217(5) 0.9795(2) 0.072(2) Uani 1 1 d . . . . .
H01K H 0.745775 0.886615 0.988366 0.108 Uiso 1 1 calc R U . . .
H01M H 0.849479 0.975872 0.996740 0.108 Uiso 1 1 calc R U . . .
H01N H 0.912268 0.891221 0.983580 0.108 Uiso 1 1 calc R U . . .
C01P C 0.1167(10) 0.3230(6) 0.7427(3) 0.080(3) Uani 1 1 d . . . . .
H01P H 0.045089 0.274260 0.749015 0.096 Uiso 1 1 calc R U . . .
H01Q H 0.065289 0.367949 0.731668 0.096 Uiso 1 1 calc R U . . .
C01S C 0.2720(10) 0.9236(5) 0.7758(2) 0.071(2) Uani 1 1 d . . . . .
H01S H 0.303586 0.981363 0.789738 0.085 Uiso 1 1 calc R U . . .
H01T H 0.179991 0.923886 0.759424 0.085 Uiso 1 1 calc R U . . .
C01T C 0.2946(10) 0.2939(5) 0.8013(2) 0.072(3) Uani 1 1 d . . . . .
H01U H 0.237641 0.254613 0.819227 0.086 Uiso 1 1 calc R U . . .
H01V H 0.323422 0.259470 0.777296 0.086 Uiso 1 1 calc R U . . .
C01V C 0.7955(9) 0.4722(5) 0.9015(3) 0.067(2) Uani 1 1 d . . . . .
H01W H 0.784418 0.466873 0.932254 0.081 Uiso 1 1 calc R U . . .
H01X H 0.877289 0.444431 0.894047 0.081 Uiso 1 1 calc R U . . .
C01W C 0.1079(9) 0.3805(5) 0.8160(3) 0.073(2) Uani 1 1 d . . . . .
H01Y H 0.062116 0.428262 0.806478 0.109 Uiso 1 1 calc R U . . .
H H 0.162244 0.397199 0.843403 0.109 Uiso 1 1 calc R U . . .
HA H 0.035236 0.331144 0.819209 0.109 Uiso 1 1 calc R U . . .
C01X C 0.6708(10) 0.8414(5) 0.6549(3) 0.073(3) Uani 1 1 d . . . . .
H01Z H 0.616438 0.821480 0.627468 0.087 Uiso 1 1 calc R U . . .
HB H 0.740019 0.892274 0.649976 0.087 Uiso 1 1 calc R U . . .
C01Z C 0.8841(10) 0.8099(6) 0.6980(3) 0.079(3) Uani 1 1 d . . . . .
H01 H 0.956541 0.835074 0.679869 0.118 Uiso 1 1 calc R U . . .
HC H 0.919480 0.764455 0.713532 0.118 Uiso 1 1 calc R U . . .
HD H 0.862762 0.854004 0.718335 0.118 Uiso 1 1 calc R U . . .
C020 C 0.2808(11) 0.6580(5) 1.0054(2) 0.079(3) Uani 1 1 d . . . . .
H02A H 0.200713 0.620672 0.989745 0.118 Uiso 1 1 calc R U . . .
H02C H 0.257507 0.669869 1.034629 0.118 Uiso 1 1 calc R U . . .
H02D H 0.365089 0.629648 1.005817 0.118 Uiso 1 1 calc R U . . .
C021 C 0.6792(11) 0.9875(5) 0.9269(3) 0.089(3) Uani 1 1 d . . . . .
H02E H 0.661274 0.997815 0.896739 0.133 Uiso 1 1 calc R U . . .
H02F H 0.699657 1.042235 0.943653 0.133 Uiso 1 1 calc R U . . .
H02G H 0.595178 0.953030 0.936744 0.133 Uiso 1 1 calc R U . . .
C022 C 0.1833(10) 0.7905(5) 0.9877(2) 0.074(3) Uani 1 1 d . . . . .
H02H H 0.203976 0.847079 0.976415 0.111 Uiso 1 1 calc R U . . .
H02I H 0.165706 0.796822 1.017857 0.111 Uiso 1 1 calc R U . . .
H02J H 0.099102 0.757873 0.971769 0.111 Uiso 1 1 calc R U . . .
C024 C 0.4237(6) 0.5942(4) 0.59495(18) 0.080(3) Uani 1 1 d G . . . .
C01K C 0.5418(7) 0.6271(4) 0.62232(13) 0.070(2) Uani 1 1 d G . . . .
C026 C 0.6587(6) 0.6751(4) 0.60664(18) 0.076(3) Uani 1 1 d G . . . .
C02P C 0.6575(7) 0.6903(4) 0.5636(2) 0.098(3) Uani 1 1 d G U . . .
H02P H 0.737424 0.723142 0.552883 0.117 Uiso 1 1 calc R U . . .
C16 C 0.5395(8) 0.6574(4) 0.53622(13) 0.101(3) Uani 1 1 d DG U . . .
C02Q C 0.4226(7) 0.6093(4) 0.55190(17) 0.100(3) Uani 1 1 d G U . . .
H02Q H 0.341911 0.586846 0.533187 0.119 Uiso 1 1 calc R U . . .
C025 C 0.9367(10) 0.9949(6) 0.9195(3) 0.079(3) Uani 1 1 d . . . . .
H02K H 1.020521 0.967396 0.925331 0.118 Uiso 1 1 calc R U . . .
H02L H 0.949057 1.050218 0.935646 0.118 Uiso 1 1 calc R U . . .
H02M H 0.924890 1.003554 0.888948 0.118 Uiso 1 1 calc R U . . .
C027 C 0.4443(10) 0.7997(6) 1.0062(2) 0.081(3) Uani 1 1 d . . . . .
H02N H 0.527743 0.771496 1.003133 0.122 Uiso 1 1 calc R U . . .
H02O H 0.429861 0.808054 1.036530 0.122 Uiso 1 1 calc R U . . .
H02R H 0.459211 0.855186 0.993613 0.122 Uiso 1 1 calc R U . . .
C028 C 0.1248(10) 0.8683(5) 0.8319(3) 0.076(3) Uani 1 1 d . . . . .
H02S H 0.108930 0.823540 0.852119 0.113 Uiso 1 1 calc R U . . .
H02T H 0.042448 0.863035 0.811064 0.113 Uiso 1 1 calc R U . . .
H02U H 0.137955 0.924421 0.847283 0.113 Uiso 1 1 calc R U . . .
O02A O 0.0832(9) 0.4199(6) 0.9896(2) 0.137(3) Uani 1 1 d . U . . .
C02C C 0.3008(11) 0.5474(6) 0.6087(3) 0.086(3) Uani 1 1 d D . . . .
H02W H 0.218225 0.537848 0.589435 0.103 Uiso 0.4 1 calc R U P A 2
H02V H 0.226743 0.532211 0.586715 0.103 Uiso 0.6 1 calc R U P A 1
C02D C 0.7865(11) 0.7139(6) 0.6341(3) 0.088(3) Uani 1 1 d . U . . .
H02X H 0.854237 0.747300 0.616563 0.105 Uiso 1 1 calc R U . . .
H02Y H 0.833303 0.668125 0.646252 0.105 Uiso 1 1 calc R U . . .
O02G O 1.0738(12) 1.0765(6) 0.8161(3) 0.181(4) Uani 1 1 d . U . . .
O02H O 0.7278(11) 0.4734(7) 0.6518(4) 0.093(3) Uani 0.6 1 d . . P A 1
H02Z H 0.775834 0.433250 0.651164 0.139 Uiso 0.6 1 calc R U P A 1
O02M O 0.1297(11) 0.4841(7) 0.6555(4) 0.094(3) Uani 0.6 1 d . . P A 1
H02 H 0.123035 0.430649 0.654184 0.141 Uiso 0.6 1 calc R U P A 1
O02N O 0.1820(14) 0.4392(7) 0.9290(4) 0.204(4) Uani 1 1 d . U . . .
O02S O 0.2305(13) 0.3269(7) 0.9721(3) 0.194(4) Uani 1 1 d . U . . .
O02T O 0.9430(11) 1.1431(7) 0.7704(4) 0.201(4) Uani 1 1 d . U . . .
O02V O 0.0518(14) 0.3293(9) 0.9244(4) 0.217(5) Uani 1 1 d . U . . .
O2 O 0.9660(10) 1.0020(7) 0.7562(3) 0.172(4) Uani 1 1 d . U . . .
O1 O 0.571020 0.442729 0.663161 0.108 Uani 0.4 1 d D U P A 2
O00K O 0.291301 0.515010 0.647210 0.058 Uani 0.4 1 d D U P A 2
C2 C 0.6626(17) 0.6535(14) 0.4693(6) 0.163(8) Uani 0.6667 1 d DG U P B 1
H2A H 0.645738 0.645740 0.438273 0.244 Uiso 0.6667 1 calc R U P B 1
H2B H 0.686236 0.600617 0.480697 0.244 Uiso 0.6667 1 calc R U P B 1
H2C H 0.741470 0.700048 0.476849 0.244 Uiso 0.6667 1 calc R U P B 1
C4 C 0.500(2) 0.7649(9) 0.4817(5) 0.130(7) Uani 0.6667 1 d DG U P B 1
H4A H 0.584518 0.807970 0.488353 0.195 Uiso 0.6667 1 calc R U P B 1
H4B H 0.427782 0.774447 0.501309 0.195 Uiso 0.6667 1 calc R U P B 1
H4C H 0.462061 0.769439 0.452365 0.195 Uiso 0.6667 1 calc R U P B 1
C6 C 0.3965(19) 0.6129(11) 0.4614(6) 0.153(8) Uani 0.6667 1 d DG U P B 1
H6A H 0.405492 0.611657 0.430637 0.229 Uiso 0.6667 1 calc R U P B 1
H6B H 0.311360 0.637074 0.467885 0.229 Uiso 0.6667 1 calc R U P B 1
H6C H 0.388761 0.554744 0.470987 0.229 Uiso 0.6667 1 calc R U P B 1
C7 C 0.2658(16) 0.0286(10) 0.6688(4) 0.107(6) Uani 0.6667 1 d DG U P C 1
H7A H 0.214746 -0.029781 0.663497 0.161 Uiso 0.6667 1 calc R U P C 1
H7B H 0.260734 0.047643 0.698608 0.161 Uiso 0.6667 1 calc R U P C 1
H7C H 0.365323 0.029793 0.662855 0.161 Uiso 0.6667 1 calc R U P C 1
C9 C 0.2267(17) 0.0780(9) 0.5935(3) 0.097(5) Uani 0.6667 1 d DG U P C 1
H9A H 0.329441 0.086133 0.591000 0.145 Uiso 0.6667 1 calc R U P C 1
H9B H 0.184929 0.120595 0.577452 0.145 Uiso 0.6667 1 calc R U P C 1
H9C H 0.184602 0.020589 0.581885 0.145 Uiso 0.6667 1 calc R U P C 1
C11 C 0.0285(13) 0.0635(11) 0.6415(5) 0.120(6) Uani 0.6667 1 d DG U P C 1
H11A H -0.004008 0.007867 0.626260 0.180 Uiso 0.6667 1 calc R U P C 1
H11B H -0.019055 0.106996 0.628146 0.180 Uiso 0.6667 1 calc R U P C 1
H11C H 0.005769 0.060506 0.671289 0.180 Uiso 0.6667 1 calc R U P C 1
C12 C 0.532(4) 0.5862(15) 0.4607(9) 0.118(9) Uani 0.3333 1 d D U P B 2
H12A H 0.468532 0.585210 0.434926 0.177 Uiso 0.3333 1 calc R U P B 2
H12B H 0.496246 0.539582 0.478163 0.177 Uiso 0.3333 1 calc R U P B 2
H12C H 0.627353 0.579167 0.452732 0.177 Uiso 0.3333 1 calc R U P B 2
C13 C 0.5402(14) 0.6735(9) 0.4867(3) 0.121(4) Uani 1 1 d D U . . .
C14 C 0.408(3) 0.719(2) 0.4751(11) 0.128(10) Uani 0.3333 1 d D U P B 2
H14A H 0.433141 0.762003 0.454548 0.193 Uiso 0.3333 1 calc R U P B 2
H14B H 0.379919 0.746795 0.500964 0.193 Uiso 0.3333 1 calc R U P B 2
H14C H 0.328780 0.676548 0.462621 0.193 Uiso 0.3333 1 calc R U P B 2
C15 C 0.680(3) 0.7386(18) 0.4790(8) 0.096(7) Uani 0.3333 1 d D U P B 2
H15A H 0.764252 0.714513 0.488684 0.144 Uiso 0.3333 1 calc R U P B 2
H15B H 0.679092 0.793024 0.495027 0.144 Uiso 0.3333 1 calc R U P B 2
H15C H 0.681909 0.748107 0.448567 0.144 Uiso 0.3333 1 calc R U P B 2
C3 C 0.319(3) 0.0666(18) 0.6141(11) 0.119(9) Uani 0.3333 1 d D U P C 2
H3A H 0.401293 0.061398 0.633635 0.178 Uiso 0.3333 1 calc R U P C 2
H3B H 0.345433 0.112023 0.594901 0.178 Uiso 0.3333 1 calc R U P C 2
H3C H 0.288592 0.012386 0.597340 0.178 Uiso 0.3333 1 calc R U P C 2
C5 C 0.1978(12) 0.0882(5) 0.6396(3) 0.091(3) Uani 1 1 d D U . . .
C18 C 0.177(3) 0.0221(18) 0.6725(8) 0.081(8) Uani 0.3333 1 d D U P C 2
H18A H 0.196669 -0.032720 0.660475 0.122 Uiso 0.3333 1 calc R U P C 2
H18B H 0.079431 0.015654 0.680650 0.122 Uiso 0.3333 1 calc R U P C 2
H18C H 0.242843 0.040568 0.697702 0.122 Uiso 0.3333 1 calc R U P C 2
C19 C 0.067(3) 0.0841(17) 0.6096(11) 0.109(9) Uani 0.3333 1 d D U P C 2
H19A H 0.092856 0.081463 0.580095 0.163 Uiso 0.3333 1 calc R U P C 2
H19B H 0.022503 0.135104 0.614864 0.163 Uiso 0.3333 1 calc R U P C 2
H19C H -0.000875 0.033063 0.614233 0.163 Uiso 0.3333 1 calc R U P C 2

loop_
_atom_site_aniso_label
_atom_site_aniso_U_11
_atom_site_aniso_U_22
_atom_site_aniso_U_33
_atom_site_aniso_U_23
_atom_site_aniso_U_13
_atom_site_aniso_U_12
Mn01 0.0734(10) 0.0501(7) 0.0422(7) 0.0071(5) 0.0068(6) 0.0064(7)
Mn02 0.0804(11) 0.0594(8) 0.0439(7) 0.0074(5) 0.0091(7) 0.0018(7)
Cl03 0.101(2) 0.0695(14) 0.0814(15) 0.0189(11) 0.0132(14) 0.0155(13)
Cl04 0.125(2) 0.0867(16) 0.0740(14) 0.0298(12) 0.0338(15) 0.0329(15)
Cl05 0.099(2) 0.0856(16) 0.0799(15) 0.0139(12) 0.0137(15) 0.0069(15)
O006 0.071(4) 0.055(3) 0.032(2) 0.005(2) -0.005(2) 0.001(3)
O007 0.074(4) 0.047(3) 0.044(3) 0.004(2) 0.013(3) 0.014(3)
O008 0.086(4) 0.048(3) 0.049(3) 0.000(2) 0.010(3) 0.009(3)
O009 0.072(4) 0.042(3) 0.054(3) 0.007(2) 0.000(3) 0.004(3)
O00A 0.072(4) 0.053(3) 0.043(3) -0.003(2) 0.003(2) 0.013(3)
O00B 0.083(4) 0.055(3) 0.048(3) 0.010(2) 0.002(3) -0.002(3)
O00C 0.070(4) 0.061(3) 0.052(3) 0.003(2) 0.003(3) 0.005(3)
O00D 0.077(4) 0.059(3) 0.037(3) 0.007(2) 0.005(3) 0.009(3)
N00E 0.076(5) 0.054(4) 0.048(3) 0.014(3) 0.004(3) 0.014(4)
N00F 0.067(6) 0.053(5) 0.036(4) 0.004(4) 0.008(4) 0.010(5)
N00G 0.075(5) 0.059(4) 0.053(4) 0.016(3) 0.017(4) 0.002(4)
N00H 0.079(5) 0.061(4) 0.056(4) 0.009(3) 0.015(4) -0.001(4)
O00I 0.111(5) 0.121(5) 0.080(4) 0.019(4) 0.007(4) 0.013(4)
N00J 0.111(9) 0.115(8) 0.071(7) 0.014(6) -0.001(7) -0.003(7)
C00L 0.064(6) 0.051(4) 0.054(4) 0.014(3) 0.008(4) 0.019(4)
N00O 0.096(6) 0.065(4) 0.062(4) 0.011(3) 0.023(4) -0.001(4)
C00P 0.065(6) 0.043(4) 0.052(4) 0.017(3) 0.017(4) 0.006(4)
C00M 0.056(5) 0.055(4) 0.038(4) 0.012(3) 0.012(3) -0.005(4)
C00R 0.085(7) 0.041(4) 0.056(5) 0.017(3) 0.011(4) 0.003(4)
C00Q 0.060(5) 0.037(4) 0.051(4) 0.002(3) 0.004(4) 0.018(3)
C00Y 0.100(7) 0.051(4) 0.039(4) 0.014(3) 0.012(4) 0.001(4)
C00K 0.062(6) 0.053(5) 0.052(4) 0.013(3) -0.007(4) -0.001(4)
C00S 0.090(7) 0.047(4) 0.058(5) 0.008(4) -0.003(5) 0.024(5)
C01A 0.092(7) 0.045(4) 0.056(5) 0.002(3) 0.005(5) 0.004(4)
C017 0.088(7) 0.053(5) 0.054(5) 0.007(4) 0.010(5) 0.006(5)
C01I 0.087(7) 0.028(4) 0.055(4) 0.005(3) 0.000(4) 0.003(4)
C00Z 0.090(7) 0.039(4) 0.054(4) 0.010(3) 0.001(4) 0.001(4)
C010 0.083(7) 0.050(4) 0.036(4) 0.013(3) 0.011(4) 0.007(4)
C00U 0.078(6) 0.047(4) 0.054(4) 0.009(3) 0.010(4) 0.010(4)
C00V 0.078(6) 0.064(5) 0.035(4) 0.008(3) -0.005(4) 0.001(4)
C00W 0.062(6) 0.048(4) 0.054(4) 0.009(3) 0.007(4) 0.001(4)
C00N 0.080(6) 0.040(4) 0.053(4) 0.011(3) 0.005(4) -0.002(4)
C01O 0.043(5) 0.066(5) 0.062(5) 0.018(4) -0.006(4) 0.011(4)
C012 0.076(6) 0.052(5) 0.059(5) -0.002(4) 0.005(4) 0.008(4)
C018 0.060(6) 0.061(5) 0.057(5) 0.006(4) 0.005(4) -0.005(4)
C00T 0.063(6) 0.073(5) 0.040(4) 0.016(4) 0.009(4) 0.014(4)
C00X 0.078(6) 0.048(4) 0.046(4) 0.022(3) 0.009(4) 0.018(4)
O011 0.149(6) 0.107(5) 0.120(5) 0.020(4) 0.056(5) -0.002(4)
O013 0.120(5) 0.178(6) 0.092(4) 0.026(4) 0.045(4) 0.039(5)
C014 0.070(6) 0.055(5) 0.058(5) 0.004(4) 0.004(4) -0.004(5)
C015 0.065(6) 0.068(5) 0.045(4) 0.016(4) 0.011(4) 0.018(4)
C016 0.063(6) 0.080(6) 0.052(5) 0.020(4) 0.014(4) 0.020(5)
C01D 0.108(8) 0.066(6) 0.066(6) 0.024(4) 0.014(6) 0.004(5)
C01H 0.078(7) 0.062(5) 0.069(5) 0.031(4) 0.018(5) 0.000(5)
C01G 0.109(8) 0.058(5) 0.047(4) 0.026(4) 0.014(5) 0.034(5)
C01J 0.091(7) 0.057(5) 0.057(5) 0.015(4) 0.001(5) 0.007(5)
C01R 0.093(7) 0.071(6) 0.053(5) 0.011(4) 0.019(5) 0.002(5)
O019 0.128(5) 0.096(4) 0.127(5) 0.015(4) 0.036(4) 0.034(4)
C01C 0.092(7) 0.065(5) 0.041(4) 0.009(4) -0.002(4) 0.010(5)
C01U 0.098(8) 0.085(6) 0.044(4) 0.011(4) 0.008(5) -0.018(6)
C02B 0.096(6) 0.078(5) 0.065(5) 0.020(4) 0.003(5) 0.001(5)
C17 0.105(6) 0.064(4) 0.061(5) 0.013(4) 0.002(4) 0.008(4)
C023 0.103(6) 0.076(5) 0.051(4) 0.009(4) 0.005(4) 0.010(5)
C01Q 0.086(7) 0.065(5) 0.053(5) 0.012(4) 0.010(5) 0.002(5)
O01E 0.126(6) 0.080(4) 0.173(6) -0.004(4) -0.021(5) -0.003(4)
C01F 0.067(7) 0.078(6) 0.076(6) 0.012(5) -0.010(5) 0.002(5)
C01L 0.086(6) 0.066(5) 0.052(4) -0.005(4) 0.006(4) 0.007(4)
C01N 0.093(7) 0.055(5) 0.063(5) -0.010(4) 0.004(5) -0.002(5)
C01P 0.090(8) 0.078(6) 0.062(5) 0.011(4) -0.003(5) -0.014(5)
C01S 0.103(7) 0.052(5) 0.064(5) 0.027(4) 0.020(5) 0.021(5)
C01T 0.116(8) 0.040(4) 0.054(5) 0.003(3) 0.008(5) -0.004(5)
C01V 0.074(6) 0.055(5) 0.070(5) 0.009(4) -0.018(5) 0.009(4)
C01W 0.074(7) 0.061(5) 0.086(6) 0.010(4) 0.022(5) 0.010(5)
C01X 0.084(7) 0.071(6) 0.063(5) 0.018(4) 0.026(5) 0.000(5)
C01Z 0.091(8) 0.077(6) 0.067(5) 0.015(5) 0.018(5) 0.002(5)
C020 0.126(9) 0.068(5) 0.046(4) 0.010(4) 0.015(5) 0.016(5)
C021 0.118(9) 0.069(6) 0.078(6) -0.021(5) -0.017(6) 0.028(6)
C022 0.090(7) 0.077(6) 0.055(5) 0.006(4) 0.011(5) 0.006(5)
C024 0.092(8) 0.089(7) 0.055(5) 0.011(5) 0.006(5) 0.003(6)
C01K 0.086(7) 0.078(6) 0.048(5) 0.008(4) 0.026(5) 0.013(5)
C026 0.083(7) 0.067(6) 0.079(6) 0.003(5) 0.034(6) 0.004(5)
C02P 0.126(7) 0.091(6) 0.074(5) 0.016(5) 0.034(5) -0.001(5)
C16 0.133(7) 0.101(6) 0.071(5) 0.022(5) 0.026(5) 0.011(6)
C02Q 0.133(7) 0.092(6) 0.067(5) 0.013(5) 0.009(5) -0.005(5)
C025 0.083(7) 0.081(6) 0.063(5) -0.008(4) 0.006(5) -0.011(5)
C027 0.082(7) 0.102(7) 0.050(5) -0.013(5) 0.001(5) -0.004(6)
C028 0.084(7) 0.077(6) 0.067(5) 0.017(4) 0.019(5) 0.006(5)
O02A 0.128(6) 0.180(6) 0.110(5) -0.012(5) 0.055(5) 0.036(5)
C02C 0.107(9) 0.090(7) 0.054(5) 0.015(5) -0.017(5) 0.002(6)
C02D 0.114(7) 0.067(5) 0.083(5) 0.010(4) 0.042(5) 0.001(5)
O02G 0.173(7) 0.175(7) 0.180(7) -0.021(6) -0.041(6) 0.018(6)
O02H 0.065(7) 0.093(8) 0.120(9) -0.005(7) 0.033(7) 0.004(6)
O02M 0.053(7) 0.121(9) 0.098(8) 0.026(8) -0.005(6) -0.022(6)
O02N 0.263(9) 0.177(7) 0.192(7) 0.070(6) 0.113(7) 0.040(7)
O02S 0.264(9) 0.172(7) 0.158(7) -0.007(6) -0.042(6) 0.109(7)
O02T 0.180(7) 0.173(7) 0.270(8) 0.140(7) 0.040(6) 0.039(6)
O02V 0.216(8) 0.241(9) 0.184(8) -0.041(7) -0.020(7) 0.037(7)
O2 0.148(7) 0.202(7) 0.160(7) -0.063(6) -0.004(5) 0.039(6)
O1 0.105 0.115 0.105 0.000 0.024 0.012
O00K 0.065 0.056 0.059 0.012 0.008 0.026
C2 0.174(16) 0.194(16) 0.127(13) -0.001(13) 0.062(13) 0.031(14)
C4 0.155(15) 0.154(14) 0.081(10) 0.027(10) 0.003(11) 0.014(12)
C6 0.207(17) 0.168(15) 0.080(10) 0.012(11) 0.036(12) 0.003(13)
C7 0.129(14) 0.057(8) 0.135(12) 0.014(8) -0.001(11) 0.015(10)
C9 0.142(13) 0.073(9) 0.069(8) 0.002(7) -0.002(9) 0.002(9)
C11 0.134(14) 0.094(11) 0.125(12) -0.019(10) 0.013(11) 0.005(10)
C12 0.138(18) 0.129(12) 0.089(13) 0.016(11) 0.020(15) 0.018(12)
C13 0.145(7) 0.131(7) 0.087(5) 0.019(5) 0.020(6) 0.012(6)
C14 0.131(14) 0.148(18) 0.105(16) 0.005(14) 0.014(14) 0.018(13)
C15 0.124(12) 0.117(14) 0.055(12) 0.016(11) 0.030(12) 0.031(11)
C3 0.128(14) 0.086(15) 0.140(17) -0.004(13) 0.036(12) 0.001(13)
C5 0.114(7) 0.075(5) 0.078(5) 0.008(4) 0.006(5) 0.000(5)
C18 0.067(16) 0.071(11) 0.106(14) 0.017(10) 0.001(11) 0.010(13)
C19 0.128(13) 0.087(15) 0.106(15) -0.011(12) -0.016(11) 0.017(13)

loop_
_atom_type_symbol
_atom_type_description
_atom_type_scat_dispersion_real
_atom_type_scat_dispersion_imag
_atom_type_scat_source
C C 0.0181 0.0091 'International Tables Vol C Tables 4.2.6.8 and 6.1.1.4'
Cl Cl 0.3639 0.7018 'International Tables Vol C Tables 4.2.6.8 and 6.1.1.4'
H H 0.0000 0.0000 'International Tables Vol C Tables 4.2.6.8 and 6.1.1.4'
Mn Mn -0.5299 2.8052 'International Tables Vol C Tables 4.2.6.8 and 6.1.1.4'
N N 0.0311 0.0180 'International Tables Vol C Tables 4.2.6.8 and 6.1.1.4'
O O 0.0492 0.0322 'International Tables Vol C Tables 4.2.6.8 and 6.1.1.4'

loop_
_geom_angle_atom_site_label_1
_geom_angle_atom_site_label_2
_geom_angle_atom_site_label_3
_geom_angle
_geom_angle_site_symmetry_1
_geom_angle_site_symmetry_3
_geom_angle_publ_flag
O006 Mn01 Mn02 133.96(16) . . ?
O006 Mn01 O007 93.4(2) . . ?
O006 Mn01 O009 86.81(19) . . ?
O006 Mn01 O00D 82.59(19) . . ?
O007 Mn01 Mn02 132.59(15) . . ?
O007 Mn01 O009 82.67(19) . . ?
O007 Mn01 O00D 86.55(19) . . ?
O009 Mn01 Mn02 98.36(13) . . ?
O009 Mn01 O00D 164.39(18) . . ?
O00A Mn01 Mn02 40.75(15) . . ?
O00A Mn01 O006 93.2(2) . . ?
O00A Mn01 O007 173.0(2) . . ?
O00A Mn01 O009 99.69(19) . . ?
O00A Mn01 O00C 81.6(2) . . ?
O00A Mn01 O00D 92.3(2) . . ?
O00C Mn01 Mn02 40.82(16) . . ?
O00C Mn01 O006 174.4(2) . . ?
O00C Mn01 O007 91.8(2) . . ?
O00C Mn01 O009 92.1(2) . . ?
O00C Mn01 O00D 99.47(19) . . ?
O00D Mn01 Mn02 97.25(12) . . ?
O008 Mn02 Mn01 91.95(14) . . ?
O008 Mn02 O00A 92.8(2) . . ?
O008 Mn02 O00B 176.3(2) . . ?
O008 Mn02 O00C 91.0(2) . . ?
O008 Mn02 N00F 88.8(3) . . ?
O008 Mn02 N00J 89.5(4) . . ?
O008 Mn02 O1 90.16(15) . . ?
O008 Mn02 O00K 89.42(16) . . ?
O00A Mn02 Mn01 36.52(14) . . ?
O00A Mn02 N00F 93.7(3) . . ?
O00A Mn02 N00J 161.9(4) . . ?
O00B Mn02 Mn01 91.71(15) . . ?
O00B Mn02 O00A 90.2(2) . . ?
O00B Mn02 O00C 91.8(2) . . ?
O00B Mn02 N00F 88.9(3) . . ?
O00B Mn02 N00J 88.3(4) . . ?
O00B Mn02 O1 87.50(17) . . ?
O00B Mn02 O00K 88.15(16) . . ?
O00C Mn02 Mn01 36.99(15) . . ?
O00C Mn02 O00A 73.5(2) . . ?
O00C Mn02 N00F 167.2(3) . . ?
O00C Mn02 N00J 88.6(4) . . ?
N00F Mn02 Mn01 130.2(3) . . ?
N00F Mn02 N00J 104.3(5) . . ?
N00J Mn02 Mn01 125.5(4) . . ?
O1 Mn02 Mn01 131.64(6) . . ?
O1 Mn02 O00A 95.12(14) . . ?
O1 Mn02 O00C 168.60(16) . . ?
O00K Mn02 Mn01 129.65(6) . . ?
O00K Mn02 O00A 166.02(15) . . ?
O00K Mn02 O00C 92.67(15) . . ?
O00K Mn02 O1 98.67(5) . . ?
O011 Cl03 O02G 110.2(6) . . ?
O02T Cl03 O011 108.4(6) . . ?
O02T Cl03 O02G 108.7(7) . . ?
O02T Cl03 O2 115.8(8) . . ?
O2 Cl03 O011 106.9(6) . . ?
O2 Cl03 O02G 106.8(6) . . ?
O02A Cl04 O02V 113.5(7) . . ?
O02N Cl04 O02A 108.1(6) . . ?
O02N Cl04 O02S 128.4(8) . . ?
O02N Cl04 O02V 89.5(8) . . ?
O02S Cl04 O02A 111.8(6) . . ?
O02S Cl04 O02V 102.9(7) . . ?
O00I Cl05 O019 108.3(5) . . ?
O013 Cl05 O00I 111.2(5) . . ?
O013 Cl05 O019 105.5(5) . . ?
O01E Cl05 O00I 106.8(5) . . ?
O01E Cl05 O013 114.7(5) . . ?
O01E Cl05 O019 110.2(5) . . ?
C00W O006 Mn01 124.2(4) . . ?
C00M O007 Mn01 126.0(4) . . ?
C01K O008 Mn02 125.6(4) . . ?
C00V O009 Mn01 118.5(5) . . ?
Mn01 O00A Mn02 102.7(2) . . ?
Mn01 O00A H00A 128.6 . . ?
Mn02 O00A H00A 128.6 . . ?
C01C O00B Mn02 125.3(4) . . ?
Mn01 O00C Mn02 102.2(3) . . ?
Mn01 O00C H00C 128.9 . . ?
Mn02 O00C H00C 128.9 . . ?
C00X O00D Mn01 116.5(4) . . ?
C015 N00E H00E 107.9 . . ?
C01F N00E H00E 107.9 . . ?
C01F N00E C015 112.2(6) . . ?
C01F N00E C01V 110.1(6) . . ?
C01V N00E H00E 107.9 . . ?
C01V N00E C015 110.7(6) . . ?
C01L N00F Mn02 120.5(8) . . ?
C01L N00F O02H 118.5(10) . . ?
O02H N00F Mn02 121.0(7) . . ?
C00U N00G H00G 107.7 . . ?
C01S N00G H00G 107.7 . . ?
C01S N00G C00U 112.6(6) . . ?
C028 N00G H00G 107.7 . . ?
C028 N00G C00U 111.4(6) . . ?
C028 N00G C01S 109.5(6) . . ?
C01P N00H H00H 108.5 . . ?
C01T N00H H00H 108.5 . . ?
C01T N00H C01P 111.9(6) . . ?
C01W N00H H00H 108.5 . . ?
C01W N00H C01P 109.0(7) . . ?
C01W N00H C01T 110.3(6) . . ?
C02C N00J Mn02 113.5(10) . . ?
C02C N00J O02M 125.0(13) . . ?
O02M N00J Mn02 121.2(9) . . ?
C00Y C00L C020 112.1(6) . . ?
C00Y C00L C027 111.2(6) . . ?
C020 C00L C027 109.3(7) . . ?
C022 C00L C00Y 108.4(6) . . ?
C022 C00L C020 107.9(7) . . ?
C022 C00L C027 107.8(7) . . ?
C01X N00O H00O 107.5 . . ?
C01X N00O C01Z 111.2(7) . . ?
C01X N00O C02D 113.2(7) . . ?
C01Z N00O H00O 107.5 . . ?
C02D N00O H00O 107.5 . . ?
C02D N00O C01Z 109.5(7) . . ?
C00M C00P C00K 120.0 . . ?
C00M C00P C00V 122.9(4) . . ?
C00K C00P C00V 116.9(4) . . ?
O007 C00M C00P 123.0(3) . . ?
O007 C00M C00R 117.0(3) . . ?
C00P C00M C00R 120.0 . . ?
C00M C00R C00U 118.6(4) . . ?
C00Q C00R C00M 120.0 . . ?
C00Q C00R C00U 121.3(4) . . ?
C00R C00Q H00Q 120.0 . . ?
C00Y C00Q C00R 120.0 . . ?
C00Y C00Q H00Q 120.0 . . ?
C00Q C00Y C00L 117.4(4) . . ?
C00Q C00Y C00K 120.0 . . ?
C00K C00Y C00L 122.5(4) . . ?
C00P C00K H00K 120.0 . . ?
C00Y C00K C00P 120.0 . . ?
C00Y C00K H00K 120.0 . . ?
C01A C00S C010 120.0 . . ?
C01A C00S C01V 118.3(5) . . ?
C010 C00S C01V 121.6(5) . . ?
C00S C01A H01A 120.0 . . ?
C017 C01A C00S 120.0 . . ?
C017 C01A H01A 120.0 . . ?
C01A C017 H017 120.0 . . ?
C01I C017 C01A 120.0 . . ?
C01I C017 H017 120.0 . . ?
C017 C01I C00Z 120.0 . . ?
C017 C01I C01T 120.5(5) . . ?
C00Z C01I C01T 119.5(5) . . ?
C01I C00Z H00Z 120.0 . . ?
C01I C00Z C010 120.0 . . ?
C010 C00Z H00Z 120.0 . . ?
C00S C010 H010 120.0 . . ?
C00Z C010 C00S 120.0 . . ?
C00Z C010 H010 120.0 . . ?
N00G C00U H00B 109.6 . . ?
N00G C00U H00D 109.6 . . ?
C00R C00U N00G 110.1(6) . . ?
C00R C00U H00B 109.6 . . ?
C00R C00U H00D 109.6 . . ?
H00B C00U H00D 108.2 . . ?
O009 C00V C00P 127.1(6) . . ?
O009 C00V H00V 116.5 . . ?
C00P C00V H00V 116.5 . . ?
O006 C00W C00N 122.4(3) . . ?
O006 C00W C00T 117.3(3) . . ?
C00N C00W C00T 120.0 . . ?
C00W C00N C00X 122.7(4) . . ?
C01O C00N C00W 120.0 . . ?
C01O C00N C00X 117.2(4) . . ?
C00N C01O H01O 120.0 . . ?
C00N C01O C012 120.0 . . ?
C012 C01O H01O 120.0 . . ?
C01O C012 C014 118.2(4) . . ?
C018 C012 C01O 120.0 . . ?
C018 C012 C014 121.4(4) . . ?
C012 C018 H018 120.0 . . ?
C012 C018 C00T 120.0 . . ?
C00T C018 H018 120.0 . . ?
C00W C00T C015 119.4(4) . . ?
C018 C00T C00W 120.0 . . ?
C018 C00T C015 120.6(4) . . ?
O00D C00X C00N 127.4(6) . . ?
O00D C00X H00X 116.3 . . ?
C00N C00X H00X 116.3 . . ?
C01N C014 C012 111.5(6) . . ?
C01N C014 C021 108.4(7) . . ?
C021 C014 C012 109.8(6) . . ?
C025 C014 C012 109.3(6) . . ?
C025 C014 C01N 109.2(7) . . ?
C025 C014 C021 108.7(8) . . ?
N00E C015 H01B 109.8 . . ?
N00E C015 H01C 109.8 . . ?
C00T C015 N00E 109.2(5) . . ?
C00T C015 H01B 109.8 . . ?
C00T C015 H01C 109.8 . . ?
H01B C015 H01C 108.3 . . ?
C01D C016 C01R 120.0 . . ?
C01D C016 C01X 122.4(5) . . ?
C01R C016 C01X 117.6(5) . . ?
C016 C01D H01D 120.0 . . ?
C01H C01D C016 120.0 . . ?
C01H C01D H01D 120.0 . . ?
C01D C01H H01H 120.0 . . ?
C01D C01H C01G 120.0 . . ?
C01G C01H H01H 120.0 . . ?
C01H C01G C01S 120.7(5) . . ?
C01J C01G C01H 120.0 . . ?
C01J C01G C01S 119.1(5) . . ?
C01G C01J H01J 120.0 . . ?
C01G C01J C01R 120.0 . . ?
C01R C01J H01J 120.0 . . ?
C016 C01R H01R 120.0 . . ?
C01J C01R C016 120.0 . . ?
C01J C01R H01R 120.0 . . ?
O00B C01C C01U 116.8(5) . . ?
O00B C01C C01Q 123.2(5) . . ?
C01U C01C C01Q 120.0 . . ?
C01C C01U C02B 120.0 . . ?
C01C C01U C01P 122.2(5) . . ?
C02B C01U C01P 117.8(5) . . ?
C01U C02B H02B 120.0 . . ?
C01U C02B C17 120.0 . . ?
C17 C02B H02B 120.0 . . ?
C02B C17 C5 117.8(6) . . ?
C023 C17 C02B 120.0 . . ?
C023 C17 C5 122.2(6) . . ?
C17 C023 H023 120.0 . . ?
C17 C023 C01Q 120.0 . . ?
C01Q C023 H023 120.0 . . ?
C01C C01Q C01L 123.0(5) . . ?
C023 C01Q C01C 120.0 . . ?
C023 C01Q C01L 116.7(5) . . ?
N00E C01F H01E 109.5 . . ?
N00E C01F H01F 109.5 . . ?
N00E C01F H01G 109.5 . . ?
H01E C01F H01F 109.5 . . ?
H01E C01F H01G 109.5 . . ?
H01F C01F H01G 109.5 . . ?
N00F C01L C01Q 127.6(9) . . ?
N00F C01L H01L 116.2 . . ?
C01Q C01L H01L 116.2 . . ?
C01Q C01L H01I 119.3 . . ?
O1 C01L C01Q 121.4(7) . . ?
O1 C01L H01I 119.3 . . ?
C014 C01N H01K 109.5 . . ?
C014 C01N H01M 109.5 . . ?
C014 C01N H01N 109.5 . . ?
H01K C01N H01M 109.5 . . ?
H01K C01N H01N 109.5 . . ?
H01M C01N H01N 109.5 . . ?
N00H C01P H01P 109.0 . . ?
N00H C01P H01Q 109.0 . . ?
C01U C01P N00H 113.1(7) . . ?
C01U C01P H01P 109.0 . . ?
C01U C01P H01Q 109.0 . . ?
H01P C01P H01Q 107.8 . . ?
N00G C01S C01G 110.1(6) . . ?
N00G C01S H01S 109.6 . . ?
N00G C01S H01T 109.6 . . ?
C01G C01S H01S 109.6 . . ?
C01G C01S H01T 109.6 . . ?
H01S C01S H01T 108.2 . . ?
N00H C01T H01U 109.5 . . ?
N00H C01T H01V 109.5 . . ?
C01I C01T N00H 110.7(5) . . ?
C01I C01T H01U 109.5 . . ?
C01I C01T H01V 109.5 . . ?
H01U C01T H01V 108.1 . . ?
N00E C01V C00S 110.9(6) . . ?
N00E C01V H01W 109.5 . . ?
N00E C01V H01X 109.5 . . ?
C00S C01V H01W 109.5 . . ?
C00S C01V H01X 109.5 . . ?
H01W C01V H01X 108.1 . . ?
N00H C01W H01Y 109.5 . . ?
N00H C01W H 109.5 . . ?
N00H C01W HA 109.5 . . ?
H01Y C01W H 109.5 . . ?
H01Y C01W HA 109.5 . . ?
H C01W HA 109.5 . . ?
N00O C01X C016 111.8(6) . . ?
N00O C01X H01Z 109.3 . . ?
N00O C01X HB 109.3 . . ?
C016 C01X H01Z 109.3 . . ?
C016 C01X HB 109.3 . . ?
H01Z C01X HB 107.9 . . ?
N00O C01Z H01 109.5 . . ?
N00O C01Z HC 109.5 . . ?
N00O C01Z HD 109.5 . . ?
H01 C01Z HC 109.5 . . ?
H01 C01Z HD 109.5 . . ?
HC C01Z HD 109.5 . . ?
C00L C020 H02A 109.5 . . ?
C00L C020 H02C 109.5 . . ?
C00L C020 H02D 109.5 . . ?
H02A C020 H02C 109.5 . . ?
H02A C020 H02D 109.5 . . ?
H02C C020 H02D 109.5 . . ?
C014 C021 H02E 109.5 . . ?
C014 C021 H02F 109.5 . . ?
C014 C021 H02G 109.5 . . ?
H02E C021 H02F 109.5 . . ?
H02E C021 H02G 109.5 . . ?
H02F C021 H02G 109.5 . . ?
C00L C022 H02H 109.5 . . ?
C00L C022 H02I 109.5 . . ?
C00L C022 H02J 109.5 . . ?
H02H C022 H02I 109.5 . . ?
H02H C022 H02J 109.5 . . ?
H02I C022 H02J 109.5 . . ?
C01K C024 C02Q 120.0 . . ?
C01K C024 C02C 123.1(5) . . ?
C02Q C024 C02C 116.8(5) . . ?
O008 C01K C024 124.3(5) . . ?
O008 C01K C026 115.7(5) . . ?
C024 C01K C026 120.0 . . ?
C01K C026 C02D 123.0(5) . . ?
C02P C026 C01K 120.0 . . ?
C02P C026 C02D 117.0(5) . . ?
C026 C02P H02P 120.0 . . ?
C16 C02P C026 120.0 . . ?
C16 C02P H02P 120.0 . . ?
C02P C16 C02Q 120.0 . . ?
C02P C16 C13 119.7(6) . . ?
C02Q C16 C13 120.3(6) . . ?
C024 C02Q H02Q 120.0 . . ?
C16 C02Q C024 120.0 . . ?
C16 C02Q H02Q 120.0 . . ?
C014 C025 H02K 109.5 . . ?
C014 C025 H02L 109.5 . . ?
C014 C025 H02M 109.5 . . ?
H02K C025 H02L 109.5 . . ?
H02K C025 H02M 109.5 . . ?
H02L C025 H02M 109.5 . . ?
C00L C027 H02N 109.5 . . ?
C00L C027 H02O 109.5 . . ?
C00L C027 H02R 109.5 . . ?
H02N C027 H02O 109.5 . . ?
H02N C027 H02R 109.5 . . ?
H02O C027 H02R 109.5 . . ?
N00G C028 H02S 109.5 . . ?
N00G C028 H02T 109.5 . . ?
N00G C028 H02U 109.5 . . ?
H02S C028 H02T 109.5 . . ?
H02S C028 H02U 109.5 . . ?
H02T C028 H02U 109.5 . . ?
N00J C02C C024 132.7(10) . . ?
N00J C02C H02V 113.7 . . ?
C024 C02C H02W 117.7 . . ?
C024 C02C H02V 113.7 . . ?
O00K C02C C024 124.7(7) . . ?
O00K C02C H02W 117.7 . . ?
N00O C02D H02X 109.3 . . ?
N00O C02D H02Y 109.3 . . ?
C026 C02D N00O 111.5(8) . . ?
C026 C02D H02X 109.3 . . ?
C026 C02D H02Y 109.3 . . ?
H02X C02D H02Y 108.0 . . ?
N00F O02H H02Z 109.5 . . ?
N00J O02M H02 109.5 . . ?
C01L O1 Mn02 128.7(4) . . ?
C02C O00K Mn02 124.4(4) . . ?
H2A C2 H2B 109.5 . . ?
H2A C2 H2C 109.5 . . ?
H2B C2 H2C 109.5 . . ?
C13 C2 H2A 109.5 . . ?
C13 C2 H2B 109.5 . . ?
C13 C2 H2C 109.5 . . ?
H4A C4 H4B 109.5 . . ?
H4A C4 H4C 109.5 . . ?
H4B C4 H4C 109.5 . . ?
C13 C4 H4A 109.5 . . ?
C13 C4 H4B 109.5 . . ?
C13 C4 H4C 109.5 . . ?
H6A C6 H6B 109.5 . . ?
H6A C6 H6C 109.5 . . ?
H6B C6 H6C 109.5 . . ?
C13 C6 H6A 109.5 . . ?
C13 C6 H6B 109.5 . . ?
C13 C6 H6C 109.5 . . ?
H7A C7 H7B 109.5 . . ?
H7A C7 H7C 109.5 . . ?
H7B C7 H7C 109.5 . . ?
C5 C7 H7A 109.5 . . ?
C5 C7 H7B 109.5 . . ?
C5 C7 H7C 109.5 . . ?
H9A C9 H9B 109.5 . . ?
H9A C9 H9C 109.5 . . ?
H9B C9 H9C 109.5 . . ?
C5 C9 H9A 109.5 . . ?
C5 C9 H9B 109.5 . . ?
C5 C9 H9C 109.5 . . ?
H11A C11 H11B 109.5 . . ?
H11A C11 H11C 109.5 . . ?
H11B C11 H11C 109.5 . . ?
C5 C11 H11A 109.5 . . ?
C5 C11 H11B 109.5 . . ?
C5 C11 H11C 109.5 . . ?
H12A C12 H12B 109.5 . . ?
H12A C12 H12C 109.5 . . ?
H12B C12 H12C 109.5 . . ?
C13 C12 H12A 109.5 . . ?
C13 C12 H12B 109.5 . . ?
C13 C12 H12C 109.5 . . ?
C16 C13 C6 108.1(9) . . ?
C16 C13 C15 109.0(11) . . ?
C2 C13 C16 112.3(12) . . ?
C2 C13 C4 119.1(11) . . ?
C2 C13 C6 109.6(10) . . ?
C4 C13 C16 106.3(10) . . ?
C4 C13 C6 100.5(9) . . ?
C12 C13 C16 109.3(12) . . ?
C12 C13 C14 112.2(16) . . ?
C12 C13 C15 112.1(15) . . ?
C14 C13 C16 106.6(14) . . ?
C14 C13 C15 107.5(15) . . ?
C13 C14 H14A 109.5 . . ?
C13 C14 H14B 109.5 . . ?
C13 C14 H14C 109.5 . . ?
H14A C14 H14B 109.5 . . ?
H14A C14 H14C 109.5 . . ?
H14B C14 H14C 109.5 . . ?
C13 C15 H15A 109.5 . . ?
C13 C15 H15B 109.5 . . ?
C13 C15 H15C 109.5 . . ?
H15A C15 H15B 109.5 . . ?
H15A C15 H15C 109.5 . . ?
H15B C15 H15C 109.5 . . ?
H3A C3 H3B 109.5 . . ?
H3A C3 H3C 109.5 . . ?
H3B C3 H3C 109.5 . . ?
C5 C3 H3A 109.5 . . ?
C5 C3 H3B 109.5 . . ?
C5 C3 H3C 109.5 . . ?
C17 C5 C11 109.4(9) . . ?
C7 C5 C17 106.6(9) . . ?
C7 C5 C11 106.4(8) . . ?
C9 C5 C17 113.1(8) . . ?
C9 C5 C7 114.6(10) . . ?
C9 C5 C11 106.4(8) . . ?
C3 C5 C17 105.8(12) . . ?
C18 C5 C17 113.3(13) . . ?
C18 C5 C3 106.2(15) . . ?
C19 C5 C17 110.8(12) . . ?
C19 C5 C3 108.6(16) . . ?
C19 C5 C18 111.6(15) . . ?
C5 C18 H18A 109.5 . . ?
C5 C18 H18B 109.5 . . ?
C5 C18 H18C 109.5 . . ?
H18A C18 H18B 109.5 . . ?
H18A C18 H18C 109.5 . . ?
H18B C18 H18C 109.5 . . ?
C5 C19 H19A 109.5 . . ?
C5 C19 H19B 109.5 . . ?
C5 C19 H19C 109.5 . . ?
H19A C19 H19B 109.5 . . ?
H19A C19 H19C 109.5 . . ?
H19B C19 H19C 109.5 . . ?

loop_
_geom_bond_atom_site_label_1
_geom_bond_atom_site_label_2
_geom_bond_distance
_geom_bond_site_symmetry_2
_geom_bond_publ_flag
Mn01 Mn02 3.0994(16) . ?
Mn01 O006 1.930(5) . ?
Mn01 O007 1.940(5) . ?
Mn01 O009 2.263(5) . ?
Mn01 O00A 1.891(5) . ?
Mn01 O00C 1.908(5) . ?
Mn01 O00D 2.284(5) . ?
Mn02 O008 1.894(5) . ?
Mn02 O00A 2.074(5) . ?
Mn02 O00B 1.898(5) . ?
Mn02 O00C 2.073(5) . ?
Mn02 N00F 2.159(10) . ?
Mn02 N00J 2.236(15) . ?
Mn02 O1 2.0367(13) . ?
Mn02 O00K 2.0312(13) . ?
Cl03 O011 1.411(7) . ?
Cl03 O02G 1.435(10) . ?
Cl03 O02T 1.331(9) . ?
Cl03 O2 1.393(9) . ?
Cl04 O02A 1.407(7) . ?
Cl04 O02N 1.314(10) . ?
Cl04 O02S 1.325(9) . ?
Cl04 O02V 1.487(12) . ?
Cl05 O00I 1.446(7) . ?
Cl05 O013 1.429(7) . ?
Cl05 O019 1.476(7) . ?
Cl05 O01E 1.422(7) . ?
O006 C00W 1.358(5) . ?
O007 C00M 1.347(5) . ?
O008 C01K 1.365(6) . ?
O009 C00V 1.243(8) . ?
O00A H00A 0.9500 . ?
O00B C01C 1.383(6) . ?
O00C H00C 0.9500 . ?
O00D C00X 1.225(8) . ?
N00E H00E 1.0000 . ?
N00E C015 1.526(9) . ?
N00E C01F 1.500(10) . ?
N00E C01V 1.514(9) . ?
N00F C01L 1.261(11) . ?
N00F O02H 1.452(13) . ?
N00G H00G 1.0000 . ?
N00G C00U 1.531(10) . ?
N00G C01S 1.514(8) . ?
N00G C028 1.487(10) . ?
N00H H00H 1.0000 . ?
N00H C01P 1.532(10) . ?
N00H C01T 1.524(10) . ?
N00H C01W 1.482(9) . ?
N00J C02C 1.306(14) . ?
N00J O02M 1.420(16) . ?
C00L C00Y 1.550(7) . ?
C00L C020 1.550(10) . ?
C00L C022 1.541(11) . ?
C00L C027 1.557(11) . ?
N00O H00O 1.0000 . ?
N00O C01X 1.497(11) . ?
N00O C01Z 1.531(11) . ?
N00O C02D 1.531(10) . ?
C00P C00M 1.3900 . ?
C00P C00K 1.3900 . ?
C00P C00V 1.443(8) . ?
C00M C00R 1.3900 . ?
C00R C00Q 1.3900 . ?
C00R C00U 1.497(7) . ?
C00Q H00Q 0.9500 . ?
C00Q C00Y 1.3900 . ?
C00Y C00K 1.3900 . ?
C00K H00K 0.9500 . ?
C00S C01A 1.3900 . ?
C00S C010 1.3900 . ?
C00S C01V 1.532(8) . ?
C01A H01A 0.9500 . ?
C01A C017 1.3900 . ?
C017 H017 0.9500 . ?
C017 C01I 1.3900 . ?
C01I C00Z 1.3900 . ?
C01I C01T 1.505(9) . ?
C00Z H00Z 0.9500 . ?
C00Z C010 1.3900 . ?
C010 H010 0.9500 . ?
C00U H00B 0.9900 . ?
C00U H00D 0.9900 . ?
C00V H00V 0.9500 . ?
C00W C00N 1.3900 . ?
C00W C00T 1.3900 . ?
C00N C01O 1.3900 . ?
C00N C00X 1.458(7) . ?
C01O H01O 0.9500 . ?
C01O C012 1.3900 . ?
C012 C018 1.3900 . ?
C012 C014 1.574(8) . ?
C018 H018 0.9500 . ?
C018 C00T 1.3900 . ?
C00T C015 1.503(7) . ?
C00X H00X 0.9500 . ?
C014 C01N 1.533(10) . ?
C014 C021 1.550(12) . ?
C014 C025 1.496(10) . ?
C015 H01B 0.9900 . ?
C015 H01C 0.9900 . ?
C016 C01D 1.3900 . ?
C016 C01R 1.3900 . ?
C016 C01X 1.504(9) . ?
C01D H01D 0.9500 . ?
C01D C01H 1.3900 . ?
C01H H01H 0.9500 . ?
C01H C01G 1.3900 . ?
C01G C01J 1.3900 . ?
C01G C01S 1.533(9) . ?
C01J H01J 0.9500 . ?
C01J C01R 1.3900 . ?
C01R H01R 0.9500 . ?
C01C C01U 1.3900 . ?
C01C C01Q 1.3900 . ?
C01U C02B 1.3900 . ?
C01U C01P 1.509(10) . ?
C02B H02B 0.9500 . ?
C02B C17 1.3900 . ?
C17 C023 1.3900 . ?
C17 C5 1.562(9) . ?
C023 H023 0.9500 . ?
C023 C01Q 1.3900 . ?
C01Q C01L 1.461(10) . ?
C01F H01E 0.9800 . ?
C01F H01F 0.9800 . ?
C01F H01G 0.9800 . ?
C01L H01L 0.9500 . ?
C01L H01I 0.9500 . ?
C01L O1 1.274(8) . ?
C01N H01K 0.9800 . ?
C01N H01M 0.9800 . ?
C01N H01N 0.9800 . ?
C01P H01P 0.9900 . ?
C01P H01Q 0.9900 . ?
C01S H01S 0.9900 . ?
C01S H01T 0.9900 . ?
C01T H01U 0.9900 . ?
C01T H01V 0.9900 . ?
C01V H01W 0.9900 . ?
C01V H01X 0.9900 . ?
C01W H01Y 0.9800 . ?
C01W H 0.9800 . ?
C01W HA 0.9800 . ?
C01X H01Z 0.9900 . ?
C01X HB 0.9900 . ?
C01Z H01 0.9800 . ?
C01Z HC 0.9800 . ?
C01Z HD 0.9800 . ?
C020 H02A 0.9800 . ?
C020 H02C 0.9800 . ?
C020 H02D 0.9800 . ?
C021 H02E 0.9800 . ?
C021 H02F 0.9800 . ?
C021 H02G 0.9800 . ?
C022 H02H 0.9800 . ?
C022 H02I 0.9800 . ?
C022 H02J 0.9800 . ?
C024 C01K 1.3900 . ?
C024 C02Q 1.3900 . ?
C024 C02C 1.399(10) . ?
C01K C026 1.3900 . ?
C026 C02P 1.3900 . ?
C026 C02D 1.480(11) . ?
C02P H02P 0.9500 . ?
C02P C16 1.3900 . ?
C16 C02Q 1.3900 . ?
C16 C13 1.594(10) . ?
C02Q H02Q 0.9500 . ?
C025 H02K 0.9800 . ?
C025 H02L 0.9800 . ?
C025 H02M 0.9800 . ?
C027 H02N 0.9800 . ?
C027 H02O 0.9800 . ?
C027 H02R 0.9800 . ?
C028 H02S 0.9800 . ?
C028 H02T 0.9800 . ?
C028 H02U 0.9800 . ?
C02C H02W 0.9500 . ?
C02C H02V 0.9500 . ?
C02C O00K 1.347(8) . ?
C02D H02X 0.9900 . ?
C02D H02Y 0.9900 . ?
O02H H02Z 0.8400 . ?
O02M H02 0.8400 . ?
C2 H2A 0.9800 . ?
C2 H2B 0.9800 . ?
C2 H2C 0.9800 . ?
C2 C13 1.398(16) . ?
C4 H4A 0.9800 . ?
C4 H4B 0.9800 . ?
C4 H4C 0.9800 . ?
C4 C13 1.570(17) . ?
C6 H6A 0.9800 . ?
C6 H6B 0.9800 . ?
C6 H6C 0.9800 . ?
C6 C13 1.679(17) . ?
C7 H7A 0.9800 . ?
C7 H7B 0.9800 . ?
C7 H7C 0.9800 . ?
C7 C5 1.534(14) . ?
C9 H9A 0.9800 . ?
C9 H9B 0.9800 . ?
C9 H9C 0.9800 . ?
C9 C5 1.506(13) . ?
C11 H11A 0.9800 . ?
C11 H11B 0.9800 . ?
C11 H11C 0.9800 . ?
C11 C5 1.612(15) . ?
C12 H12A 0.9800 . ?
C12 H12B 0.9800 . ?
C12 H12C 0.9800 . ?
C12 C13 1.563(17) . ?
C13 C14 1.580(17) . ?
C13 C15 1.601(17) . ?
C14 H14A 0.9800 . ?
C14 H14B 0.9800 . ?
C14 H14C 0.9800 . ?
C15 H15A 0.9800 . ?
C15 H15B 0.9800 . ?
C15 H15C 0.9800 . ?
C3 H3A 0.9800 . ?
C3 H3B 0.9800 . ?
C3 H3C 0.9800 . ?
C3 C5 1.528(17) . ?
C5 C18 1.512(16) . ?
C5 C19 1.511(17) . ?
C18 H18A 0.9800 . ?
C18 H18B 0.9800 . ?
C18 H18C 0.9800 . ?
C19 H19A 0.9800 . ?
C19 H19B 0.9800 . ?
C19 H19C 0.9800 . ?

loop_
_geom_torsion_atom_site_label_1
_geom_torsion_atom_site_label_2
_geom_torsion_atom_site_label_3
_geom_torsion_atom_site_label_4
_geom_torsion
_geom_torsion_site_symmetry_1
_geom_torsion_site_symmetry_2
_geom_torsion_site_symmetry_3
_geom_torsion_site_symmetry_4
_geom_torsion_publ_flag
Mn01 Mn02 O008 C01K -161.2(5) . . . . ?
Mn01 Mn02 O00B C01C -166.3(5) . . . . ?
Mn01 O006 C00W C00N -33.0(6) . . . . ?
Mn01 O006 C00W C00T 139.9(3) . . . . ?
Mn01 O007 C00M C00P -31.7(7) . . . . ?
Mn01 O007 C00M C00R 147.2(3) . . . . ?
Mn01 O009 C00V C00P 22.5(10) . . . . ?
Mn01 O00D C00X C00N 22.7(10) . . . . ?
Mn02 O008 C01K C024 26.8(7) . . . . ?
Mn02 O008 C01K C026 -153.7(4) . . . . ?
Mn02 O00B C01C C01U -153.1(3) . . . . ?
Mn02 O00B C01C C01Q 27.6(7) . . . . ?
Mn02 N00F C01L C01Q -4.8(13) . . . . ?
Mn02 N00J C02C C024 -16.1(18) . . . . ?
O006 Mn01 O00A Mn02 178.9(2) . . . . ?
O006 C00W C00N C01O 172.8(6) . . . . ?
O006 C00W C00N C00X -10.4(6) . . . . ?
O006 C00W C00T C018 -173.1(5) . . . . ?
O006 C00W C00T C015 10.0(6) . . . . ?
O007 C00M C00R C00Q -178.9(5) . . . . ?
O007 C00M C00R C00U 4.0(6) . . . . ?
O008 C01K C026 C02P -179.5(5) . . . . ?
O008 C01K C026 C02D -1.1(7) . . . . ?
O009 Mn01 O00A Mn02 91.6(2) . . . . ?
O00A Mn02 O008 C01K 162.3(5) . . . . ?
O00A Mn02 O00B C01C -129.8(5) . . . . ?
O00B C01C C01U C02B -179.3(5) . . . . ?
O00B C01C C01U C01P -0.9(7) . . . . ?
O00B C01C C01Q C023 179.3(5) . . . . ?
O00B C01C C01Q C01L 5.7(7) . . . . ?
O00C Mn01 O00A Mn02 0.84(19) . . . . ?
O00C Mn02 O008 C01K -124.2(5) . . . . ?
O00C Mn02 O00B C01C 156.7(5) . . . . ?
O00D Mn01 O00A Mn02 -98.4(2) . . . . ?
N00F Mn02 O008 C01K 68.7(6) . . . . ?
N00F Mn02 O00B C01C -36.1(6) . . . . ?
N00J Mn02 O008 C01K -35.6(6) . . . . ?
N00J Mn02 O00B C01C 68.2(6) . . . . ?
C00L C00Y C00K C00P -177.0(6) . . . . ?
C00P C00M C00R C00Q 0.0 . . . . ?
C00P C00M C00R C00U -177.1(6) . . . . ?
C00M C00P C00K C00Y 0.0 . . . . ?
C00M C00P C00V O009 8.0(11) . . . . ?
C00M C00R C00Q C00Y 0.0 . . . . ?
C00M C00R C00U N00G 68.3(7) . . . . ?
C00R C00Q C00Y C00L 177.1(6) . . . . ?
C00R C00Q C00Y C00K 0.0 . . . . ?
C00Q C00R C00U N00G -108.8(5) . . . . ?
C00Q C00Y C00K C00P 0.0 . . . . ?
C00K C00P C00M O007 178.9(6) . . . . ?
C00K C00P C00M C00R 0.0 . . . . ?
C00K C00P C00V O009 -177.8(7) . . . . ?
C00S C01A C017 C01I 0.0 . . . . ?
C01A C00S C010 C00Z 0.0 . . . . ?
C01A C00S C01V N00E 69.8(7) . . . . ?
C01A C017 C01I C00Z 0.0 . . . . ?
C01A C017 C01I C01T 178.0(5) . . . . ?
C017 C01I C00Z C010 0.0 . . . . ?
C017 C01I C01T N00H -84.1(7) . . . . ?
C01I C00Z C010 C00S 0.0 . . . . ?
C00Z C01I C01T N00H 93.9(6) . . . . ?
C010 C00S C01A C017 0.0 . . . . ?
C010 C00S C01V N00E -113.2(6) . . . . ?
C00U N00G C01S C01G 68.8(8) . . . . ?
C00U C00R C00Q C00Y 177.0(6) . . . . ?
C00V C00P C00M O007 -7.1(7) . . . . ?
C00V C00P C00M C00R 174.0(6) . . . . ?
C00V C00P C00K C00Y -174.4(6) . . . . ?
C00W C00N C01O C012 0.0 . . . . ?
C00W C00N C00X O00D 11.5(11) . . . . ?
C00W C00T C015 N00E 59.6(7) . . . . ?
C00N C00W C00T C018 0.0 . . . . ?
C00N C00W C00T C015 -176.9(5) . . . . ?
C00N C01O C012 C018 0.0 . . . . ?
C00N C01O C012 C014 -173.4(6) . . . . ?
C01O C00N C00X O00D -171.6(7) . . . . ?
C01O C012 C018 C00T 0.0 . . . . ?
C01O C012 C014 C01N 179.2(5) . . . . ?
C01O C012 C014 C021 59.1(7) . . . . ?
C01O C012 C014 C025 -60.0(8) . . . . ?
C012 C018 C00T C00W 0.0 . . . . ?
C012 C018 C00T C015 176.8(5) . . . . ?
C018 C012 C014 C01N 5.9(9) . . . . ?
C018 C012 C014 C021 -114.2(6) . . . . ?
C018 C012 C014 C025 126.7(6) . . . . ?
C018 C00T C015 N00E -117.3(5) . . . . ?
C00T C00W C00N C01O 0.0 . . . . ?
C00T C00W C00N C00X 176.8(6) . . . . ?
C00X C00N C01O C012 -177.0(6) . . . . ?
C014 C012 C018 C00T 173.2(6) . . . . ?
C015 N00E C01V C00S 71.2(8) . . . . ?
C016 C01D C01H C01G 0.0 . . . . ?
C01D C016 C01R C01J 0.0 . . . . ?
C01D C016 C01X N00O 100.1(7) . . . . ?
C01D C01H C01G C01J 0.0 . . . . ?
C01D C01H C01G C01S -175.6(5) . . . . ?
C01H C01G C01J C01R 0.0 . . . . ?
C01H C01G C01S N00G -114.8(6) . . . . ?
C01G C01J C01R C016 0.0 . . . . ?
C01J C01G C01S N00G 69.6(7) . . . . ?
C01R C016 C01D C01H 0.0 . . . . ?
C01R C016 C01X N00O -77.6(7) . . . . ?
C01C C01U C02B C17 0.0 . . . . ?
C01C C01U C01P N00H -51.9(8) . . . . ?
C01C C01Q C01L N00F -16.3(12) . . . . ?
C01C C01Q C01L O1 -18.3(9) . . . . ?
C01U C01C C01Q C023 0.0 . . . . ?
C01U C01C C01Q C01L -173.6(6) . . . . ?
C01U C02B C17 C023 0.0 . . . . ?
C01U C02B C17 C5 -179.3(6) . . . . ?
C02B C01U C01P N00H 126.6(5) . . . . ?
C02B C17 C023 C01Q 0.0 . . . . ?
C02B C17 C5 C7 -87.2(9) . . . . ?
C02B C17 C5 C9 146.0(8) . . . . ?
C02B C17 C5 C11 27.5(9) . . . . ?
C02B C17 C5 C3 -169.3(14) . . . . ?
C02B C17 C5 C18 -53.2(15) . . . . ?
C02B C17 C5 C19 73.1(18) . . . . ?
C17 C023 C01Q C01C 0.0 . . . . ?
C17 C023 C01Q C01L 174.0(6) . . . . ?
C023 C17 C5 C7 93.5(8) . . . . ?
C023 C17 C5 C9 -33.3(11) . . . . ?
C023 C17 C5 C11 -151.8(7) . . . . ?
C023 C17 C5 C3 11.4(15) . . . . ?
C023 C17 C5 C18 127.5(14) . . . . ?
C023 C17 C5 C19 -106.2(18) . . . . ?
C023 C01Q C01L N00F 169.8(8) . . . . ?
C023 C01Q C01L O1 167.9(5) . . . . ?
C01Q C01C C01U C02B 0.0 . . . . ?
C01Q C01C C01U C01P 178.5(6) . . . . ?
C01Q C01L O1 Mn02 -2.0(9) . . . . ?
C01F N00E C015 C00T 69.9(7) . . . . ?
C01F N00E C01V C00S -164.2(6) . . . . ?
C01P N00H C01T C01I 153.0(6) . . . . ?
C01P C01U C02B C17 -178.5(6) . . . . ?
C01S N00G C00U C00R -169.7(6) . . . . ?
C01S C01G C01J C01R 175.7(5) . . . . ?
C01T N00H C01P C01U -54.9(8) . . . . ?
C01T C01I C00Z C010 -178.0(5) . . . . ?
C01V N00E C015 C00T -166.6(6) . . . . ?
C01V C00S C01A C017 177.1(5) . . . . ?
C01V C00S C010 C00Z -177.0(5) . . . . ?
C01W N00H C01P C01U -177.2(6) . . . . ?
C01W N00H C01T C01I -85.5(7) . . . . ?
C01X N00O C02D C026 -56.1(9) . . . . ?
C01X C016 C01D C01H -177.7(6) . . . . ?
C01X C016 C01R C01J 177.8(6) . . . . ?
C01Z N00O C01X C016 -86.9(8) . . . . ?
C01Z N00O C02D C026 179.2(6) . . . . ?
C020 C00L C00Y C00Q 176.0(5) . . . . ?
C020 C00L C00Y C00K -7.0(8) . . . . ?
C022 C00L C00Y C00Q 57.0(7) . . . . ?
C022 C00L C00Y C00K -125.9(5) . . . . ?
C024 C01K C026 C02P 0.0 . . . . ?
C024 C01K C026 C02D 178.4(7) . . . . ?
C024 C02C O00K Mn02 -2.6(11) . . . . ?
C01K C024 C02Q C16 0.0 . . . . ?
C01K C024 C02C N00J -3.8(16) . . . . ?
C01K C024 C02C O00K -13.3(12) . . . . ?
C01K C026 C02P C16 0.0 . . . . ?
C01K C026 C02D N00O -56.5(8) . . . . ?
C026 C02P C16 C02Q 0.0 . . . . ?
C026 C02P C16 C13 -178.8(8) . . . . ?
C02P C026 C02D N00O 122.0(6) . . . . ?
C02P C16 C02Q C024 0.0 . . . . ?
C02P C16 C13 C2 49.7(14) . . . . ?
C02P C16 C13 C4 -82.1(10) . . . . ?
C02P C16 C13 C6 170.7(9) . . . . ?
C02P C16 C13 C12 115.5(16) . . . . ?
C02P C16 C13 C14 -123.0(16) . . . . ?
C02P C16 C13 C15 -7.2(16) . . . . ?
C02Q C024 C01K O008 179.5(6) . . . . ?
C02Q C024 C01K C026 0.0 . . . . ?
C02Q C024 C02C N00J 178.0(12) . . . . ?
C02Q C024 C02C O00K 168.6(6) . . . . ?
C02Q C16 C13 C2 -129.1(11) . . . . ?
C02Q C16 C13 C4 99.1(10) . . . . ?
C02Q C16 C13 C6 -8.1(12) . . . . ?
C02Q C16 C13 C12 -63.3(17) . . . . ?
C02Q C16 C13 C14 58.2(18) . . . . ?
C02Q C16 C13 C15 174.0(13) . . . . ?
C027 C00L C00Y C00Q -61.3(7) . . . . ?
C027 C00L C00Y C00K 115.8(6) . . . . ?
C028 N00G C00U C00R 66.9(7) . . . . ?
C028 N00G C01S C01G -166.7(7) . . . . ?
C02C C024 C01K O008 1.4(8) . . . . ?
C02C C024 C01K C026 -178.1(7) . . . . ?
C02C C024 C02Q C16 178.2(7) . . . . ?
C02D N00O C01X C016 149.2(7) . . . . ?
C02D C026 C02P C16 -178.5(7) . . . . ?
O02H N00F C01L C01Q 173.2(9) . . . . ?
O02M N00J C02C C024 170.3(11) . . . . ?
O1 Mn02 O008 C01K 67.2(5) . . . . ?
O1 Mn02 O00B C01C -34.7(5) . . . . ?
O00K Mn02 O008 C01K -31.5(5) . . . . ?
O00K Mn02 O00B C01C 64.1(5) . . . . ?
C13 C16 C02Q C024 178.8(8) . . . . ?
C5 C17 C023 C01Q 179.3(6) . . . . ?

loop_
_smtbx_masks_void_nr
_smtbx_masks_void_average_x
_smtbx_masks_void_average_y
_smtbx_masks_void_average_z
_smtbx_masks_void_volume
_smtbx_masks_void_count_electrons
_smtbx_masks_void_content
1 -0.188 -0.587 -0.792 1400.9 297.5 '2 ClO4-,6 MeCN,8 H2O'
2 0.500 0.500 0.000 36.6 3.7 ?
